data_4128313
loop_
_publ_author_name
'Min, Long'
'Lin, Xiaohong'
'Li, Chuang-Chuang'

_publ_section_title
;
 Asymmetric Total Synthesis of (-)-Vinigrol.
;
_journal_issue 40
_journal_name_full 'Journal of the American Chemical Society'
_journal_page_first 15773
_journal_page_last 15778
_journal_paper_doi 10.1021/jacs.9b08983
_journal_volume 141
_journal_year 2019
_chemical_absolute_configuration ad
_chemical_formula_moiety 'C20 H28 O2'
_chemical_formula_sum 'C20 H28 O2'
_chemical_formula_weight 300.42
_space_group_crystal_system orthorhombic
_space_group_IT_number 19
_space_group_name_Hall 'P 2ac 2ab'
_space_group_name_H-M_alt 'P 21 21 21'
_symmetry_space_group_name_Hall 'P 2ac 2ab'
_symmetry_space_group_name_H-M 'P 21 21 21'
_atom_sites_solution_hydrogens geom
_atom_sites_solution_primary dual
_audit_creation_date 2017-08-30
_audit_creation_method
;
Olex2 1.2
(compiled 2017.08.10 svn.r3458 for OlexSys, GUI svn.r5375)
;
_cell_angle_alpha 90
_cell_angle_beta 90
_cell_angle_gamma 90
_cell_formula_units_Z 4
_cell_length_a 9.1575(4)
_cell_length_b 9.2480(4)
_cell_length_c 19.2789(8)
_cell_measurement_reflns_used 9928
_cell_measurement_temperature 120
_cell_measurement_theta_max 68.147
_cell_measurement_theta_min 4.587
_cell_volume 1632.70(12)
_computing_cell_refinement 'SAINT v8.37A (Bruker, 2015)'
_computing_data_reduction 'SAINT v8.37A (Bruker, 2015)'
_computing_molecular_graphics 'Olex2 (Dolomanov et al., 2009)'
_computing_publication_material 'Olex2 (Dolomanov et al., 2009)'
_computing_structure_refinement 'XL (Sheldrick, 2008)'
_computing_structure_solution 'ShelXT (Sheldrick, 2015)'
_diffrn_ambient_temperature 120.0
_diffrn_detector 'Bruker PHOTO 100 area detector'
_diffrn_detector_area_resol_mean 7.9
_diffrn_detector_type 'CCD area detector'
_diffrn_measured_fraction_theta_full 0.998
_diffrn_measured_fraction_theta_max 0.998
_diffrn_measurement_device 'three-circle diffractometer'
_diffrn_measurement_device_type 'Bruker PHOTO 100 area detector'
_diffrn_measurement_method '\w and \f scans'
_diffrn_radiation_monochromator 'mirror optics'
_diffrn_radiation_probe x-ray
_diffrn_radiation_type CuK\a
_diffrn_radiation_wavelength 1.54178
_diffrn_reflns_av_R_equivalents 0.0256
_diffrn_reflns_av_unetI/netI 0.0255
_diffrn_reflns_Laue_measured_fraction_full 0.998
_diffrn_reflns_Laue_measured_fraction_max 0.998
_diffrn_reflns_limit_h_max 11
_diffrn_reflns_limit_h_min -11
_diffrn_reflns_limit_k_max 10
_diffrn_reflns_limit_k_min -11
_diffrn_reflns_limit_l_max 22
_diffrn_reflns_limit_l_min -23
_diffrn_reflns_number 10230
_diffrn_reflns_point_group_measured_fraction_full 0.998
_diffrn_reflns_point_group_measured_fraction_max 0.997
_diffrn_reflns_theta_full 67.679
_diffrn_reflns_theta_max 68.142
_diffrn_reflns_theta_min 4.587
_diffrn_source 'microfocus sealed X-ray tube'
_diffrn_source_type 'Incoatec I\ms'
_diffrn_standards_number 0
_exptl_absorpt_coefficient_mu 0.594
_exptl_absorpt_correction_T_max 0.7531
_exptl_absorpt_correction_T_min 0.6992
_exptl_absorpt_correction_type multi-scan
_exptl_absorpt_process_details
'SADABS-2014/5 (Bruker,2014/5) was used for absorption correction. wR2(int) was 0.0581 before and 0.0385 after correction. The Ratio of minimum to maximum transmission is 0.9284. The \l/2 correction factor is Not present.'
_exptl_crystal_colour colourless
_exptl_crystal_colour_primary colourless
_exptl_crystal_density_diffrn 1.222
_exptl_crystal_description block
_exptl_crystal_F_000 656
_exptl_crystal_size_max 0.42
_exptl_crystal_size_mid 0.41
_exptl_crystal_size_min 0.38
_refine_diff_density_max 0.201
_refine_diff_density_min -0.192
_refine_diff_density_rms 0.052
_refine_ls_abs_structure_details
;
 Flack x determined using 1215 quotients [(I+)-(I-)]/[(I+)+(I-)]
 (Parsons, Flack and Wagner, Acta Cryst. B69 (2013) 249-259).
;
_refine_ls_abs_structure_Flack 0.16(6)
_refine_ls_extinction_method none
_refine_ls_goodness_of_fit_ref 1.139
_refine_ls_hydrogen_treatment constr
_refine_ls_matrix_type full
_refine_ls_number_parameters 202
_refine_ls_number_reflns 2955
_refine_ls_number_restraints 0
_refine_ls_restrained_S_all 1.139
_refine_ls_R_factor_all 0.0302
_refine_ls_R_factor_gt 0.0298
_refine_ls_shift/su_max 0.001
_refine_ls_shift/su_mean 0.000
_refine_ls_structure_factor_coef Fsqd
_refine_ls_weighting_details 'w=1/[\s^2^(Fo^2^)+(0.0394P)^2^+0.2504P] where P=(Fo^2^+2Fc^2^)/3'
_refine_ls_weighting_scheme calc
_refine_ls_wR_factor_gt 0.0737
_refine_ls_wR_factor_ref 0.0741
_reflns_Friedel_coverage 0.723
_reflns_Friedel_fraction_full 0.998
_reflns_Friedel_fraction_max 0.996
_reflns_number_gt 2916
_reflns_number_total 2955
_reflns_threshold_expression 'I > 2\s(I)'
_cod_data_source_file ja9b08983_si_002.cif
_cod_data_source_block cu_cxy0133_0m
_cod_database_code 4128313
_shelx_shelxl_version_number 2014/7
_shelx_space_group_comment
;
The symmetry employed for this shelxl refinement is uniquely defined
by the following loop, which should always be used as a source of
symmetry information in preference to the above space-group names.
They are only intended as comments.
;
_shelx_estimated_absorpt_t_max 0.806
_shelx_estimated_absorpt_t_min 0.789
_olex2_refinement_description
;
1. Fixed Uiso
 At 1.2 times of:
  All C(H) groups, All C(H,H) groups
 At 1.5 times of:
  All C(H,H,H) groups
2.a Ternary CH refined with riding coordinates:
 C5(H5), C7(H7), C10(H10), C11(H11), C16(H16), C19(H19)
2.b Secondary CH2 refined with riding coordinates:
 C6(H6A,H6B), C12(H12A,H12B), C13(H13A,H13B), C17(H17A,H17B), C18(H18A,H18B)
2.c Aromatic/amide H refined with riding coordinates:
 C2(H2)
2.d X=CH2 refined with riding coordinates:
 C15(H15A,H15B)
2.e Idealised Me refined as rotating group:
 C8(H8A,H8B,H8C), C9(H9A,H9B,H9C), C20(H20A,H20B,H20C)
;
_olex2_submission_special_instructions 'No special instructions were received'

loop_
_space_group_symop_operation_xyz
'x, y, z'
'-x+1/2, -y, z+1/2'
'-x, y+1/2, -z+1/2'
'x+1/2, -y+1/2, -z'

loop_
_atom_site_label
_atom_site_type_symbol
_atom_site_fract_x
_atom_site_fract_y
_atom_site_fract_z
_atom_site_U_iso_or_equiv
_atom_site_adp_type
_atom_site_occupancy
_atom_site_site_symmetry_order
_atom_site_calc_flag
_atom_site_refinement_flags_posn
O1 O 0.42202(12) 0.33018(12) 0.66183(6) 0.0163(2) Uani 1 1 d .
O2 O 0.11594(15) 0.15858(14) 0.72765(7) 0.0287(3) Uani 1 1 d .
C1 C 0.18537(19) 0.25477(19) 0.69943(8) 0.0195(4) Uani 1 1 d .
C2 C 0.15292(19) 0.40949(18) 0.70678(8) 0.0183(3) Uani 1 1 d .
H2 H 0.0767 0.4405 0.7367 0.022 Uiso 1 1 calc R
C3 C 0.23129(17) 0.50687(18) 0.67103(7) 0.0154(3) Uani 1 1 d .
C4 C 0.36295(17) 0.45762(16) 0.62877(8) 0.0135(3) Uani 1 1 d .
C5 C 0.32094(17) 0.39654(17) 0.55603(8) 0.0135(3) Uani 1 1 d .
H5 H 0.4150 0.3826 0.5305 0.016 Uiso 1 1 calc R
C6 C 0.26525(17) 0.24318(17) 0.57414(8) 0.0162(3) Uani 1 1 d .
H6A H 0.3113 0.1694 0.5441 0.019 Uiso 1 1 calc R
H6B H 0.1578 0.2369 0.5692 0.019 Uiso 1 1 calc R
C7 C 0.31199(18) 0.22325(17) 0.65086(8) 0.0173(3) Uani 1 1 d .
H7 H 0.3516 0.1239 0.6589 0.021 Uiso 1 1 calc R
C8 C 0.3569(2) 0.3653(2) 0.40559(9) 0.0240(4) Uani 1 1 d .
H8A H 0.4327 0.4396 0.4098 0.036 Uiso 1 1 calc GR
H8B H 0.3449 0.3391 0.3567 0.036 Uiso 1 1 calc GR
H8C H 0.3857 0.2796 0.4322 0.036 Uiso 1 1 calc GR
C9 C 0.1566(2) 0.54085(19) 0.38424(9) 0.0236(4) Uani 1 1 d .
H9A H 0.0672 0.5837 0.4031 0.035 Uiso 1 1 calc GR
H9B H 0.1357 0.4975 0.3389 0.035 Uiso 1 1 calc GR
H9C H 0.2311 0.6161 0.3789 0.035 Uiso 1 1 calc GR
C10 C 0.21265(18) 0.42400(18) 0.43383(8) 0.0176(3) Uani 1 1 d .
H10 H 0.1401 0.3432 0.4345 0.021 Uiso 1 1 calc R
C11 C 0.22319(16) 0.48784(16) 0.50818(8) 0.0135(3) Uani 1 1 d .
H11 H 0.2711 0.5846 0.5037 0.016 Uiso 1 1 calc R
C12 C 0.06871(17) 0.51503(17) 0.53832(8) 0.0165(3) Uani 1 1 d .
H12A H -0.0041 0.4954 0.5015 0.020 Uiso 1 1 calc R
H12B H 0.0514 0.4448 0.5762 0.020 Uiso 1 1 calc R
C13 C 0.04171(19) 0.66902(19) 0.56683(9) 0.0205(3) Uani 1 1 d .
H13A H 0.0164 0.7330 0.5275 0.025 Uiso 1 1 calc R
H13B H -0.0440 0.6658 0.5981 0.025 Uiso 1 1 calc R
C14 C 0.16777(17) 0.73603(17) 0.60581(8) 0.0172(3) Uani 1 1 d .
C15 C 0.2335(2) 0.85210(18) 0.57981(9) 0.0228(4) Uani 1 1 d .
H15A H 0.2011 0.8921 0.5371 0.027 Uiso 1 1 calc R
H15B H 0.3129 0.8951 0.6039 0.027 Uiso 1 1 calc R
C16 C 0.20478(19) 0.66834(18) 0.67587(8) 0.0175(3) Uani 1 1 d .
H16 H 0.1181 0.6827 0.7067 0.021 Uiso 1 1 calc R
C17 C 0.33832(19) 0.73292(19) 0.71386(8) 0.0211(4) Uani 1 1 d .
H17A H 0.3488 0.8357 0.7004 0.025 Uiso 1 1 calc R
H17B H 0.3203 0.7297 0.7645 0.025 Uiso 1 1 calc R
C18 C 0.48206(19) 0.6534(2) 0.69807(8) 0.0198(4) Uani 1 1 d .
H18A H 0.5631 0.7243 0.6986 0.024 Uiso 1 1 calc R
H18B H 0.5008 0.5821 0.7353 0.024 Uiso 1 1 calc R
C19 C 0.48215(17) 0.57475(17) 0.62800(8) 0.0153(3) Uani 1 1 d .
H19 H 0.4572 0.6465 0.5910 0.018 Uiso 1 1 calc R
C20 C 0.63381(18) 0.51359(19) 0.61237(9) 0.0213(4) Uani 1 1 d .
H20A H 0.6658 0.4528 0.6512 0.032 Uiso 1 1 calc GR
H20B H 0.7030 0.5933 0.6060 0.032 Uiso 1 1 calc GR
H20C H 0.6298 0.4554 0.5699 0.032 Uiso 1 1 calc GR

loop_
_atom_site_aniso_label
_atom_site_aniso_U_11
_atom_site_aniso_U_22
_atom_site_aniso_U_33
_atom_site_aniso_U_23
_atom_site_aniso_U_13
_atom_site_aniso_U_12
O1 0.0156(5) 0.0157(5) 0.0177(5) 0.0041(4) -0.0033(4) -0.0013(4)
O2 0.0307(7) 0.0229(6) 0.0325(7) 0.0081(5) 0.0054(6) -0.0095(6)
C1 0.0202(8) 0.0214(8) 0.0170(8) 0.0040(6) -0.0021(6) -0.0046(7)
C2 0.0183(8) 0.0206(8) 0.0160(7) 0.0011(6) 0.0036(6) -0.0016(7)
C3 0.0163(7) 0.0181(8) 0.0117(7) -0.0011(6) -0.0002(6) -0.0023(6)
C4 0.0132(7) 0.0140(7) 0.0132(7) 0.0030(6) -0.0008(6) -0.0002(6)
C5 0.0133(7) 0.0136(7) 0.0137(7) 0.0002(6) -0.0005(6) -0.0001(6)
C6 0.0173(7) 0.0127(7) 0.0184(8) -0.0003(6) -0.0014(6) 0.0002(6)
C7 0.0186(8) 0.0135(7) 0.0199(8) 0.0030(6) -0.0027(6) -0.0021(6)
C8 0.0243(9) 0.0304(9) 0.0172(7) -0.0045(7) -0.0017(7) 0.0079(7)
C9 0.0267(9) 0.0281(9) 0.0161(8) -0.0005(6) -0.0052(7) 0.0065(7)
C10 0.0179(8) 0.0182(8) 0.0168(8) -0.0022(6) -0.0036(7) 0.0022(7)
C11 0.0130(7) 0.0124(7) 0.0153(7) 0.0004(6) -0.0023(6) -0.0001(6)
C12 0.0127(7) 0.0170(8) 0.0200(7) -0.0013(6) -0.0023(6) -0.0004(6)
C13 0.0156(8) 0.0188(8) 0.0272(8) -0.0035(7) -0.0012(7) 0.0035(7)
C14 0.0172(8) 0.0143(7) 0.0200(8) -0.0038(6) 0.0022(6) 0.0030(6)
C15 0.0280(9) 0.0172(8) 0.0231(8) 0.0006(7) -0.0014(7) -0.0003(7)
C16 0.0199(8) 0.0159(7) 0.0166(7) -0.0027(6) 0.0033(6) -0.0009(7)
C17 0.0295(9) 0.0191(8) 0.0146(7) -0.0021(6) -0.0006(7) -0.0041(7)
C18 0.0229(8) 0.0217(9) 0.0148(8) 0.0010(6) -0.0028(6) -0.0078(7)
C19 0.0153(7) 0.0165(8) 0.0142(7) 0.0021(6) -0.0013(6) -0.0045(6)
C20 0.0137(7) 0.0264(8) 0.0238(8) 0.0039(7) -0.0007(6) -0.0045(7)

loop_
_atom_type_symbol
_atom_type_description
_atom_type_scat_dispersion_real
_atom_type_scat_dispersion_imag
_atom_type_scat_source
C C 0.0181 0.0091 'International Tables Vol C Tables 4.2.6.8 and 6.1.1.4'
H H 0.0000 0.0000 'International Tables Vol C Tables 4.2.6.8 and 6.1.1.4'
O O 0.0492 0.0322 'International Tables Vol C Tables 4.2.6.8 and 6.1.1.4'

loop_
_geom_angle_atom_site_label_1
_geom_angle_atom_site_label_2
_geom_angle_atom_site_label_3
_geom_angle
C7 O1 C4 103.62(11)
O2 C1 C2 124.16(16)
O2 C1 C7 122.17(16)
C2 C1 C7 113.65(14)
C1 C2 H2 120.1
C3 C2 C1 119.75(16)
C3 C2 H2 120.1
C2 C3 C4 119.79(15)
C2 C3 C16 122.94(15)
C16 C3 C4 116.99(14)
O1 C4 C3 107.70(12)
O1 C4 C5 101.16(11)
O1 C4 C19 108.25(12)
C3 C4 C5 113.17(12)
C3 C4 C19 110.86(13)
C19 C4 C5 114.92(12)
C4 C5 H5 106.1
C6 C5 C4 102.14(12)
C6 C5 H5 106.1
C11 C5 C4 118.94(12)
C11 C5 H5 106.1
C11 C5 C6 116.54(13)
C5 C6 H6A 111.1
C5 C6 H6B 111.1
C5 C6 C7 103.49(12)
H6A C6 H6B 109.0
C7 C6 H6A 111.1
C7 C6 H6B 111.1
O1 C7 C1 108.33(13)
O1 C7 C6 104.70(12)
O1 C7 H7 110.9
C1 C7 C6 110.77(13)
C1 C7 H7 110.9
C6 C7 H7 110.9
H8A C8 H8B 109.5
H8A C8 H8C 109.5
H8B C8 H8C 109.5
C10 C8 H8A 109.5
C10 C8 H8B 109.5
C10 C8 H8C 109.5
H9A C9 H9B 109.5
H9A C9 H9C 109.5
H9B C9 H9C 109.5
C10 C9 H9A 109.5
C10 C9 H9B 109.5
C10 C9 H9C 109.5
C8 C10 C9 108.54(14)
C8 C10 H10 108.3
C8 C10 C11 114.20(13)
C9 C10 H10 108.3
C9 C10 C11 109.19(13)
C11 C10 H10 108.3
C5 C11 C10 112.40(12)
C5 C11 H11 106.7
C5 C11 C12 113.30(12)
C10 C11 H11 106.7
C12 C11 C10 110.54(12)
C12 C11 H11 106.7
C11 C12 H12A 108.4
C11 C12 H12B 108.4
H12A C12 H12B 107.5
C13 C12 C11 115.38(13)
C13 C12 H12A 108.4
C13 C12 H12B 108.4
C12 C13 H13A 108.4
C12 C13 H13B 108.4
H13A C13 H13B 107.4
C14 C13 C12 115.63(14)
C14 C13 H13A 108.4
C14 C13 H13B 108.4
C13 C14 C16 116.20(14)
C15 C14 C13 119.34(16)
C15 C14 C16 124.36(15)
C14 C15 H15A 120.0
C14 C15 H15B 120.0
H15A C15 H15B 120.0
C3 C16 C14 112.65(13)
C3 C16 H16 107.1
C3 C16 C17 106.45(14)
C14 C16 H16 107.1
C14 C16 C17 115.88(14)
C17 C16 H16 107.1
C16 C17 H17A 108.9
C16 C17 H17B 108.9
H17A C17 H17B 107.7
C18 C17 C16 113.50(13)
C18 C17 H17A 108.9
C18 C17 H17B 108.9
C17 C18 H18A 108.8
C17 C18 H18B 108.8
H18A C18 H18B 107.7
C19 C18 C17 113.66(14)
C19 C18 H18A 108.8
C19 C18 H18B 108.8
C4 C19 H19 108.2
C18 C19 C4 108.97(12)
C18 C19 H19 108.2
C20 C19 C4 112.70(13)
C20 C19 C18 110.44(13)
C20 C19 H19 108.2
C19 C20 H20A 109.5
C19 C20 H20B 109.5
C19 C20 H20C 109.5
H20A C20 H20B 109.5
H20A C20 H20C 109.5
H20B C20 H20C 109.5

loop_
_geom_bond_atom_site_label_1
_geom_bond_atom_site_label_2
_geom_bond_distance
O1 C4 1.4449(18)
O1 C7 1.428(2)
O2 C1 1.221(2)
C1 C2 1.468(2)
C1 C7 1.519(2)
C2 H2 0.9500
C2 C3 1.342(2)
C3 C4 1.525(2)
C3 C16 1.516(2)
C4 C5 1.560(2)
C4 C19 1.538(2)
C5 H5 1.0000
C5 C6 1.547(2)
C5 C11 1.538(2)
C6 H6A 0.9900
C6 H6B 0.9900
C6 C7 1.551(2)
C7 H7 1.0000
C8 H8A 0.9800
C8 H8B 0.9800
C8 H8C 0.9800
C8 C10 1.529(2)
C9 H9A 0.9800
C9 H9B 0.9800
C9 H9C 0.9800
C9 C10 1.531(2)
C10 H10 1.0000
C10 C11 1.553(2)
C11 H11 1.0000
C11 C12 1.550(2)
C12 H12A 0.9900
C12 H12B 0.9900
C12 C13 1.546(2)
C13 H13A 0.9900
C13 H13B 0.9900
C13 C14 1.510(2)
C14 C15 1.329(2)
C14 C16 1.527(2)
C15 H15A 0.9500
C15 H15B 0.9500
C16 H16 1.0000
C16 C17 1.545(2)
C17 H17A 0.9900
C17 H17B 0.9900
C17 C18 1.538(3)
C18 H18A 0.9900
C18 H18B 0.9900
C18 C19 1.534(2)
C19 H19 1.0000
C19 C20 1.530(2)
C20 H20A 0.9800
C20 H20B 0.9800
C20 H20C 0.9800
